data_4033551
loop_
_publ_author_name
'Craig, 2nd, Robert A'
'Smith, Russell C.'
'Roizen, Jennifer L.'
'Jones, Amanda C.'
'Virgil, Scott C.'
'Stoltz, Brian M.'

_publ_section_title
;
 Development of a Unified Enantioselective, Convergent Synthetic Approach
 Toward the Furanobutenolide-Derived Polycyclic Norcembranoid Diterpenes:
 Asymmetric Formation of the Polycyclic Norditerpenoid Carbocyclic Core by
 Tandem Annulation Cascade.
;
_journal_issue 7
_journal_name_full 'The Journal of organic chemistry'
_journal_page_first 3467
_journal_page_last 3485
_journal_paper_doi 10.1021/acs.joc.7b02825
_journal_volume 83
_journal_year 2018
_chemical_absolute_configuration syn
_chemical_formula_sum 'C19 H22 O6'
_chemical_formula_weight 346.36
_space_group_crystal_system orthorhombic
_space_group_IT_number 19
_space_group_name_Hall 'P 2ac 2ab'
_space_group_name_H-M_alt 'P 21 21 21'
_symmetry_space_group_name_Hall 'P 2ac 2ab'
_symmetry_space_group_name_H-M 'P 21 21 21'
_atom_sites_solution_hydrogens mixed
_atom_sites_solution_primary direct
_atom_sites_solution_secondary difmap
_audit_creation_method SHELXL-2014/7
_cell_angle_alpha 90
_cell_angle_beta 90
_cell_angle_gamma 90
_cell_formula_units_Z 4
_cell_length_a 8.2576(3)
_cell_length_b 10.4049(4)
_cell_length_c 19.0995(8)
_cell_measurement_reflns_used 9870
_cell_measurement_temperature 100(2)
_cell_measurement_theta_max 38.95
_cell_measurement_theta_min 2.23
_cell_volume 1641.02(11)
_computing_cell_refinement 'SAINT v8.34A (Bruker-AXS, 2013)'
_computing_data_collection 'APEX2 v2014.9-0 (Bruker-AXS, 2014)'
_computing_data_reduction 'SAINT v8.34A (Bruker-AXS, 2013)'
_computing_molecular_graphics 'Bruker SHELXTL'
_computing_publication_material 'Bruker SHELXTL'
_computing_structure_refinement 'SHELXL-2014/7 (Sheldrick, 2014)'
_computing_structure_solution 'SHELXS-2013/1 (Sheldrick, 2013)'
_diffrn_ambient_temperature 100(2)
_diffrn_detector_area_resol_mean 8.33
_diffrn_measured_fraction_theta_full 1.000
_diffrn_measured_fraction_theta_max 1.000
_diffrn_measurement_device_type 'Bruker KAPPA APEXII CCD'
_diffrn_measurement_method '\f and \w scans'
_diffrn_radiation_type MoK\a
_diffrn_radiation_wavelength 0.71073
_diffrn_reflns_av_R_equivalents 0.0489
_diffrn_reflns_av_unetI/netI 0.0434
_diffrn_reflns_Laue_measured_fraction_full 1.000
_diffrn_reflns_Laue_measured_fraction_max 1.000
_diffrn_reflns_limit_h_max 14
_diffrn_reflns_limit_h_min -16
_diffrn_reflns_limit_k_max 18
_diffrn_reflns_limit_k_min -20
_diffrn_reflns_limit_l_max 37
_diffrn_reflns_limit_l_min -37
_diffrn_reflns_number 85501
_diffrn_reflns_point_group_measured_fraction_full 1.000
_diffrn_reflns_point_group_measured_fraction_max 1.000
_diffrn_reflns_theta_full 25.242
_diffrn_reflns_theta_max 43.738
_diffrn_reflns_theta_min 2.133
_diffrn_source 'fine-focus sealed tube'
_exptl_absorpt_coefficient_mu 0.104
_exptl_absorpt_correction_T_max 0.7487
_exptl_absorpt_correction_T_min 0.7039
_exptl_absorpt_correction_type multi-scan
_exptl_absorpt_process_details 'SADABS-2014/4 (Sheldrick, 2014)'
_exptl_crystal_colour colourless
_exptl_crystal_density_diffrn 1.402
_exptl_crystal_density_method 'not measured'
_exptl_crystal_description plate
_exptl_crystal_F_000 736
_exptl_crystal_size_max 0.450
_exptl_crystal_size_mid 0.350
_exptl_crystal_size_min 0.100
_refine_diff_density_max 0.468
_refine_diff_density_min -0.291
_refine_diff_density_rms 0.068
_refine_ls_abs_structure_details
; 
 Flack x determined using 3972 quotients [(I+)-(I-)]/[(I+)+(I-)] 
 (Parsons, Flack and Wagner, Acta Cryst. B69 (2013) 249-259). 
;
_refine_ls_abs_structure_Flack 0.35(16)
_refine_ls_extinction_method none
_refine_ls_goodness_of_fit_ref 1.060
_refine_ls_hydrogen_treatment mixed
_refine_ls_matrix_type full
_refine_ls_number_parameters 231
_refine_ls_number_reflns 12633
_refine_ls_number_restraints 1
_refine_ls_restrained_S_all 1.061
_refine_ls_R_factor_all 0.0613
_refine_ls_R_factor_gt 0.0442
_refine_ls_shift/su_max 0.000
_refine_ls_shift/su_mean 0.000
_refine_ls_structure_factor_coef Fsqd
_refine_ls_weighting_details 'w=1/[\s^2^(Fo^2^)+(0.0627P)^2^+0.0894P] where P=(Fo^2^+2Fc^2^)/3'
_refine_ls_weighting_scheme calc
_refine_ls_wR_factor_gt 0.1107
_refine_ls_wR_factor_ref 0.1176
_reflns_Friedel_coverage 0.816
_reflns_Friedel_fraction_full 1.000
_reflns_Friedel_fraction_max 1.000
_reflns_number_gt 10319
_reflns_number_total 12633
_reflns_threshold_expression 'I > 2\s(I)'
_cod_data_source_file jo7b02825_si_008.cif
_cod_data_source_block rac06
_cod_depositor_comments 'Adding full bibliography for 4033550--4033552.cif.'
_cod_database_code 4033551
_shelx_shelxl_version_number 2014/7
_shelx_space_group_comment
; 
The symmetry employed for this shelxl refinement is uniquely defined 
by the following loop, which should always be used as a source of 
symmetry information in preference to the above space-group names. 
They are only intended as comments. 
;
_shelx_estimated_absorpt_t_min 0.955
_shelx_estimated_absorpt_t_max 0.990

loop_
_space_group_symop_operation_xyz
'x, y, z'
'-x+1/2, -y, z+1/2'
'-x, y+1/2, -z+1/2'
'x+1/2, -y+1/2, -z'

loop_
_atom_site_label
_atom_site_type_symbol
_atom_site_fract_x
_atom_site_fract_y
_atom_site_fract_z
_atom_site_U_iso_or_equiv
_atom_site_adp_type
_atom_site_occupancy
_atom_site_site_symmetry_order
_atom_site_calc_flag
_atom_site_refinement_flags_posn
_atom_site_refinement_flags_adp
O1 O 1.05480(10) 0.60250(8) 0.12791(4) 0.01582(14) Uani 1 1 d . .
C1 C 0.97038(12) 0.53258(10) 0.17467(5) 0.01259(15) Uani 1 1 d . .
O2 O 1.03818(11) 0.45991(9) 0.21425(5) 0.01827(15) Uani 1 1 d . .
C2 C 0.78920(12) 0.55644(9) 0.16810(5) 0.01054(14) Uani 1 1 d . .
H2 H 0.7285 0.4750 0.1588 0.013 Uiso 1 1 calc R U
C3 C 0.71592(11) 0.63197(9) 0.23110(5) 0.00966(13) Uani 1 1 d . .
O5 O 0.73755(9) 0.76435(7) 0.21128(3) 0.00961(11) Uani 1 1 d . .
C4 C 0.80081(12) 0.61211(10) 0.30079(5) 0.01183(14) Uani 1 1 d . .
H4A H 0.9174 0.6316 0.2952 0.014 Uiso 1 1 calc R U
H4B H 0.7909 0.5208 0.3147 0.014 Uiso 1 1 calc R U
C5 C 0.73097(13) 0.69680(10) 0.35904(5) 0.01256(15) Uani 1 1 d . .
H5 H 0.7440 0.7884 0.3443 0.015 Uiso 1 1 calc R U
C16 C 0.82769(14) 0.67776(10) 0.42533(5) 0.01434(16) Uani 1 1 d . .
C17 C 0.98409(17) 0.75136(13) 0.42875(6) 0.0217(2) Uani 1 1 d . .
H17A H 1.0447 0.7253 0.4705 0.033 Uiso 1 1 calc R U
H17B H 0.9609 0.8436 0.4311 0.033 Uiso 1 1 calc R U
H17C H 1.0487 0.7331 0.3869 0.033 Uiso 1 1 calc R U
C18 C 0.78196(17) 0.59998(12) 0.47720(6) 0.01901(19) Uani 1 1 d . .
H18A H 0.8487 0.5902 0.5174 0.023 Uiso 1 1 calc R U
H18B H 0.6826 0.5543 0.4740 0.023 Uiso 1 1 calc R U
C6 C 0.54835(13) 0.66990(11) 0.36612(6) 0.01567(17) Uani 1 1 d . .
H6A H 0.5304 0.5794 0.3801 0.019 Uiso 1 1 calc R U
H6B H 0.5007 0.7264 0.4024 0.019 Uiso 1 1 calc R U
C7 C 0.47010(12) 0.69541(10) 0.29656(6) 0.01404(16) Uani 1 1 d . .
O3 O 0.37282(12) 0.78144(9) 0.28699(5) 0.02211(18) Uani 1 1 d . .
C8 C 0.53033(12) 0.61163(10) 0.23615(5) 0.01182(14) Uani 1 1 d . .
H8 H 0.5077 0.5194 0.2471 0.014 Uiso 1 1 calc R U
C9 C 0.44511(12) 0.64806(11) 0.16768(6) 0.01420(16) Uani 1 1 d . .
H9A H 0.4510 0.5741 0.1352 0.017 Uiso 1 1 calc R U
H9B H 0.3293 0.6644 0.1777 0.017 Uiso 1 1 calc R U
C10 C 0.51569(12) 0.76551(10) 0.13146(5) 0.01234(15) Uani 1 1 d . .
O6 O 0.43365(10) 0.83920(10) 0.09714(5) 0.01996(16) Uani 1 1 d . .
C11 C 0.69958(11) 0.77294(9) 0.13794(5) 0.00982(13) Uani 1 1 d . .
C12 C 0.80070(12) 0.88681(10) 0.11016(5) 0.01171(14) Uani 1 1 d . .
O4 O 0.78475(10) 0.99692(8) 0.15327(4) 0.01461(13) Uani 1 1 d D .
H4O H 0.817(2) 0.979(2) 0.1914(10) 0.022 Uiso 1 1 d D U
C19 C 0.75716(15) 0.92752(12) 0.03587(6) 0.01678(18) Uani 1 1 d . .
H19A H 0.6468 0.9622 0.0352 0.025 Uiso 1 1 calc R U
H19B H 0.7635 0.8529 0.0047 0.025 Uiso 1 1 calc R U
H19C H 0.8332 0.9937 0.0199 0.025 Uiso 1 1 calc R U
C13 C 0.97319(12) 0.82872(10) 0.11210(6) 0.01374(15) Uani 1 1 d . .
H13A H 1.0463 0.8753 0.0798 0.016 Uiso 1 1 calc R U
H13B H 1.0188 0.8329 0.1600 0.016 Uiso 1 1 calc R U
C14 C 0.95137(12) 0.68916(10) 0.08879(5) 0.01287(15) Uani 1 1 d . .
H14 H 0.9716 0.6805 0.0374 0.015 Uiso 1 1 calc R U
C15 C 0.77532(11) 0.65068(9) 0.10671(5) 0.01027(13) Uani 1 1 d . .
H15 H 0.7139 0.6154 0.0659 0.012 Uiso 1 1 calc R U

loop_
_atom_site_aniso_label
_atom_site_aniso_U_11
_atom_site_aniso_U_22
_atom_site_aniso_U_33
_atom_site_aniso_U_23
_atom_site_aniso_U_13
_atom_site_aniso_U_12
O1 0.0102(3) 0.0184(4) 0.0189(3) 0.0012(3) 0.0003(2) 0.0029(2)
C1 0.0122(3) 0.0134(4) 0.0121(3) -0.0030(3) -0.0014(3) 0.0033(3)
O2 0.0187(3) 0.0198(4) 0.0163(3) -0.0004(3) -0.0031(3) 0.0090(3)
C2 0.0106(3) 0.0098(3) 0.0112(3) -0.0017(3) -0.0013(3) 0.0010(3)
C3 0.0095(3) 0.0090(3) 0.0105(3) -0.0005(2) -0.0003(3) -0.0001(2)
O5 0.0106(2) 0.0087(2) 0.0095(2) -0.0004(2) -0.0011(2) -0.0010(2)
C4 0.0130(3) 0.0127(4) 0.0099(3) -0.0007(3) -0.0005(3) 0.0022(3)
C5 0.0154(4) 0.0116(3) 0.0107(3) -0.0006(3) 0.0013(3) 0.0000(3)
C16 0.0204(4) 0.0124(4) 0.0102(3) -0.0013(3) 0.0008(3) -0.0002(3)
C17 0.0275(5) 0.0229(5) 0.0147(4) 0.0002(4) -0.0050(4) -0.0079(4)
C18 0.0260(5) 0.0175(4) 0.0135(4) 0.0030(3) 0.0009(4) -0.0006(4)
C6 0.0166(4) 0.0159(4) 0.0144(4) -0.0010(3) 0.0042(3) 0.0005(3)
C7 0.0116(3) 0.0122(4) 0.0183(4) 0.0000(3) 0.0038(3) 0.0003(3)
O3 0.0210(4) 0.0182(4) 0.0271(4) -0.0001(3) 0.0026(3) 0.0085(3)
C8 0.0098(3) 0.0110(3) 0.0147(3) 0.0001(3) 0.0005(3) -0.0010(3)
C9 0.0093(3) 0.0157(4) 0.0176(4) 0.0008(3) -0.0028(3) -0.0026(3)
C10 0.0097(3) 0.0130(4) 0.0143(3) -0.0003(3) -0.0022(3) 0.0005(3)
O6 0.0138(3) 0.0205(4) 0.0256(4) 0.0064(3) -0.0045(3) 0.0025(3)
C11 0.0092(3) 0.0104(3) 0.0098(3) -0.0004(3) -0.0018(3) -0.0007(3)
C12 0.0118(3) 0.0114(3) 0.0120(3) 0.0002(3) -0.0012(3) -0.0016(3)
O4 0.0178(3) 0.0106(3) 0.0154(3) -0.0010(2) -0.0022(3) -0.0015(3)
C19 0.0191(4) 0.0184(4) 0.0128(4) 0.0035(3) -0.0025(3) -0.0020(3)
C13 0.0102(3) 0.0155(4) 0.0155(4) 0.0006(3) 0.0001(3) -0.0023(3)
C14 0.0109(3) 0.0155(4) 0.0122(3) -0.0001(3) 0.0008(3) 0.0011(3)
C15 0.0097(3) 0.0112(3) 0.0099(3) -0.0021(2) -0.0018(3) 0.0004(3)

loop_
_atom_type_symbol
_atom_type_description
_atom_type_scat_dispersion_real
_atom_type_scat_dispersion_imag
_atom_type_scat_source
C C 0.0033 0.0016 'International Tables Vol C Tables 4.2.6.8 and 6.1.1.4'
H H 0.0000 0.0000 'International Tables Vol C Tables 4.2.6.8 and 6.1.1.4'
O O 0.0106 0.0060 'International Tables Vol C Tables 4.2.6.8 and 6.1.1.4'

loop_
_geom_angle_atom_site_label_1
_geom_angle_atom_site_label_2
_geom_angle_atom_site_label_3
_geom_angle
C1 O1 C14 111.90(8)
O2 C1 O1 120.92(10)
O2 C1 C2 127.58(10)
O1 C1 C2 111.48(8)
C1 C2 C15 103.94(8)
C1 C2 C3 113.59(7)
C15 C2 C3 103.82(7)
C1 C2 H2 111.7
C15 C2 H2 111.7
C3 C2 H2 111.7
O5 C3 C4 107.67(7)
O5 C3 C8 105.65(8)
C4 C3 C8 112.54(8)
O5 C3 C2 103.36(7)
C4 C3 C2 115.38(8)
C8 C3 C2 111.27(7)
C11 O5 C3 106.77(7)
C3 C4 C5 112.61(8)
C3 C4 H4A 109.1
C5 C4 H4A 109.1
C3 C4 H4B 109.1
C5 C4 H4B 109.1
H4A C4 H4B 107.8
C16 C5 C4 109.53(8)
C16 C5 C6 114.87(8)
C4 C5 C6 109.15(8)
C16 C5 H5 107.7
C4 C5 H5 107.7
C6 C5 H5 107.7
C18 C16 C17 121.35(10)
C18 C16 C5 123.55(11)
C17 C16 C5 115.09(9)
C16 C17 H17A 109.5
C16 C17 H17B 109.5
H17A C17 H17B 109.5
C16 C17 H17C 109.5
H17A C17 H17C 109.5
H17B C17 H17C 109.5
C16 C18 H18A 120.0
C16 C18 H18B 120.0
H18A C18 H18B 120.0
C7 C6 C5 108.16(8)
C7 C6 H6A 110.1
C5 C6 H6A 110.1
C7 C6 H6B 110.1
C5 C6 H6B 110.1
H6A C6 H6B 108.4
O3 C7 C6 123.18(10)
O3 C7 C8 121.40(10)
C6 C7 C8 115.28(9)
C7 C8 C9 110.70(9)
C7 C8 C3 106.90(8)
C9 C8 C3 111.54(8)
C7 C8 H8 109.2
C9 C8 H8 109.2
C3 C8 H8 109.2
C10 C9 C8 114.27(8)
C10 C9 H9A 108.7
C8 C9 H9A 108.7
C10 C9 H9B 108.7
C8 C9 H9B 108.7
H9A C9 H9B 107.6
O6 C10 C9 122.61(9)
O6 C10 C11 124.53(10)
C9 C10 C11 112.67(8)
O5 C11 C10 107.03(7)
O5 C11 C15 103.75(7)
C10 C11 C15 109.36(8)
O5 C11 C12 105.34(7)
C10 C11 C12 123.33(8)
C15 C11 C12 106.36(8)
O4 C12 C19 107.12(8)
O4 C12 C11 111.75(8)
C19 C12 C11 113.94(8)
O4 C12 C13 112.79(8)
C19 C12 C13 110.36(9)
C11 C12 C13 100.94(8)
C12 O4 H4O 108.3(15)
C12 C19 H19A 109.5
C12 C19 H19B 109.5
H19A C19 H19B 109.5
C12 C19 H19C 109.5
H19A C19 H19C 109.5
H19B C19 H19C 109.5
C14 C13 C12 104.80(8)
C14 C13 H13A 110.8
C12 C13 H13A 110.8
C14 C13 H13B 110.8
C12 C13 H13B 110.8
H13A C13 H13B 108.9
O1 C14 C13 111.79(8)
O1 C14 C15 106.19(8)
C13 C14 C15 106.98(8)
O1 C14 H14 110.6
C13 C14 H14 110.6
C15 C14 H14 110.6
C2 C15 C11 105.24(7)
C2 C15 C14 105.35(7)
C11 C15 C14 104.72(8)
C2 C15 H15 113.5
C11 C15 H15 113.5
C14 C15 H15 113.5

loop_
_geom_bond_atom_site_label_1
_geom_bond_atom_site_label_2
_geom_bond_distance
O1 C1 1.3464(14)
O1 C14 1.4494(13)
C1 O2 1.2070(13)
C1 C2 1.5217(14)
C2 C15 1.5328(13)
C2 C3 1.5593(13)
C2 H2 1.0000
C3 O5 1.4396(12)
C3 C4 1.5185(13)
C3 C8 1.5501(13)
O5 C11 1.4381(11)
C4 C5 1.5318(13)
C4 H4A 0.9900
C4 H4B 0.9900
C5 C16 1.5101(15)
C5 C6 1.5397(15)
C5 H5 1.0000
C16 C18 1.3338(15)
C16 C17 1.5029(17)
C17 H17A 0.9800
C17 H17B 0.9800
C17 H17C 0.9800
C18 H18A 0.9500
C18 H18B 0.9500
C6 C7 1.5010(16)
C6 H6A 0.9900
C6 H6B 0.9900
C7 O3 1.2165(14)
C7 C8 1.5292(14)
C8 C9 1.5326(15)
C8 H8 1.0000
C9 C10 1.5204(15)
C9 H9A 0.9900
C9 H9B 0.9900
C10 O6 1.2150(13)
C10 C11 1.5255(13)
C11 C15 1.5379(13)
C11 C12 1.5436(13)
C12 O4 1.4169(13)
C12 C19 1.5238(14)
C12 C13 1.5477(14)
O4 H4O 0.797(17)
C19 H19A 0.9800
C19 H19B 0.9800
C19 H19C 0.9800
C13 C14 1.5296(15)
C13 H13A 0.9900
C13 H13B 0.9900
C14 C15 1.5462(14)
C14 H14 1.0000
C15 H15 1.0000

loop_
_geom_hbond_atom_site_label_D
_geom_hbond_atom_site_label_H
_geom_hbond_atom_site_label_A
_geom_hbond_distance_DH
_geom_hbond_distance_HA
_geom_hbond_distance_DA
_geom_hbond_angle_DHA
_geom_hbond_site_symmetry_A
C2 H2 O3 1.00 2.41 3.2731(13) 143.6 3_645
C6 H6A O6 0.99 2.55 3.5149(15) 163.6 3_645
C9 H9B O1 0.99 2.54 3.3451(13) 138.2 1_455
O4 H4O O2 0.797(17) 2.171(17) 2.9477(12) 164.6(19) 3_755
C19 H19A O6 0.98 2.48 3.0578(15) 117.7 .
C14 H14 O6 1.00 2.60 3.5664(14) 163.4 4_565

loop_
_geom_torsion_atom_site_label_1
_geom_torsion_atom_site_label_2
_geom_torsion_atom_site_label_3
_geom_torsion_atom_site_label_4
_geom_torsion
C14 O1 C1 O2 -176.30(10)
C14 O1 C1 C2 5.14(12)
O2 C1 C2 C15 -176.46(10)
O1 C1 C2 C15 1.98(10)
O2 C1 C2 C3 71.40(13)
O1 C1 C2 C3 -110.16(9)
C1 C2 C3 O5 87.64(9)
C15 C2 C3 O5 -24.57(9)
C1 C2 C3 C4 -29.62(12)
C15 C2 C3 C4 -141.83(8)
C1 C2 C3 C8 -159.41(8)
C15 C2 C3 C8 88.38(9)
C4 C3 O5 C11 163.62(7)
C8 C3 O5 C11 -75.92(8)
C2 C3 O5 C11 41.07(9)
O5 C3 C4 C5 60.78(10)
C8 C3 C4 C5 -55.23(11)
C2 C3 C4 C5 175.59(8)
C3 C4 C5 C16 -176.57(8)
C3 C4 C5 C6 56.88(11)
C4 C5 C16 C18 -98.21(13)
C6 C5 C16 C18 25.02(15)
C4 C5 C16 C17 80.52(12)
C6 C5 C16 C17 -156.25(10)
C16 C5 C6 C7 178.99(9)
C4 C5 C6 C7 -57.58(11)
C5 C6 C7 O3 -114.46(12)
C5 C6 C7 C8 61.17(12)
O3 C7 C8 C9 -3.01(14)
C6 C7 C8 C9 -178.72(8)
O3 C7 C8 C3 118.66(11)
C6 C7 C8 C3 -57.06(11)
O5 C3 C8 C7 -65.30(9)
C4 C3 C8 C7 51.92(10)
C2 C3 C8 C7 -176.81(8)
O5 C3 C8 C9 55.83(10)
C4 C3 C8 C9 173.05(8)
C2 C3 C8 C9 -55.68(11)
C7 C8 C9 C10 80.85(11)
C3 C8 C9 C10 -38.03(12)
C8 C9 C10 O6 -147.94(11)
C8 C9 C10 C11 36.97(12)
C3 O5 C11 C10 75.12(9)
C3 O5 C11 C15 -40.47(9)
C3 O5 C11 C12 -152.05(7)
O6 C10 C11 O5 131.33(11)
C9 C10 C11 O5 -53.70(11)
O6 C10 C11 C15 -116.89(12)
C9 C10 C11 C15 58.08(11)
O6 C10 C11 C12 9.15(16)
C9 C10 C11 C12 -175.88(9)
O5 C11 C12 O4 -48.50(10)
C10 C11 C12 O4 74.44(11)
C15 C11 C12 O4 -158.22(8)
O5 C11 C12 C19 -170.10(8)
C10 C11 C12 C19 -47.15(13)
C15 C11 C12 C19 80.18(10)
O5 C11 C12 C13 71.63(9)
C10 C11 C12 C13 -165.42(9)
C15 C11 C12 C13 -38.09(9)
O4 C12 C13 C14 158.08(8)
C19 C12 C13 C14 -82.15(10)
C11 C12 C13 C14 38.69(9)
C1 O1 C14 C13 106.34(10)
C1 O1 C14 C15 -9.99(11)
C12 C13 C14 O1 -141.52(8)
C12 C13 C14 C15 -25.67(10)
C1 C2 C15 C11 -117.99(8)
C3 C2 C15 C11 1.06(9)
C1 C2 C15 C14 -7.63(9)
C3 C2 C15 C14 111.42(8)
O5 C11 C15 C2 22.86(9)
C10 C11 C15 C2 -91.07(9)
C12 C11 C15 C2 133.69(8)
O5 C11 C15 C14 -87.95(8)
C10 C11 C15 C14 158.12(8)
C12 C11 C15 C14 22.89(9)
O1 C14 C15 C2 10.64(10)
C13 C14 C15 C2 -108.89(8)
O1 C14 C15 C11 121.37(8)
C13 C14 C15 C11 1.84(10)
